data_4326907
loop_
_publ_author_name
'Iryna N. Stepanenko'
'Maria S. Novak'
'Gerhard M\"uhlgassner'
'Alexander Roller'
'Michaela Hejl'
'Vladimir B. Arion'
'Michael A. Jakupec'
'Bernhard K. Keppler'

_publ_section_title
;
 Organometallic 3-(1H-Benzimidazol-2-yl)-1H-pyrazolo[3,4-b]pyridines as
 Potential Anticancer Agents
;
_journal_name_full 'Inorganic Chemistry'
_journal_page_first 11715
_journal_page_last 11728
_journal_paper_doi 10.1021/ic201704u
_journal_volume 50
_journal_year 2011
_chemical_formula_moiety '2(C7 H6 Br N3), H2 O'
_chemical_formula_sum 'C14 H14 Br2 N6 O'
_chemical_formula_weight 442.13
_chemical_name_systematic
; 
5-bromo-3-methyl-1H-pyrazolo[3,4-b]pyridine 
;
_space_group_IT_number 2
_symmetry_cell_setting triclinic
_symmetry_space_group_name_Hall '-P 1'
_symmetry_space_group_name_H-M 'P -1'
_atom_sites_solution_hydrogens geom
_atom_sites_solution_primary direct
_atom_sites_solution_secondary difmap
_audit_creation_method SHELXL-97
_cell_angle_alpha 98.267(3)
_cell_angle_beta 97.046(3)
_cell_angle_gamma 107.894(3)
_cell_formula_units_Z 2
_cell_length_a 7.0878(3)
_cell_length_b 7.5561(3)
_cell_length_c 16.5281(8)
_cell_measurement_reflns_used 9542
_cell_measurement_temperature 120(2)
_cell_measurement_theta_max 29.84
_cell_measurement_theta_min 2.53
_cell_volume 820.42(7)
_computing_structure_refinement 'SHELXL-97 (Sheldrick, 1997)'
_computing_structure_solution 'SHELXS-97 (Sheldrick, 1990)'
_diffrn_ambient_temperature 120(2)
_diffrn_measured_fraction_theta_full 0.986
_diffrn_measured_fraction_theta_max 0.986
_diffrn_radiation_monochromator graphite
_diffrn_radiation_source 'fine-focus sealed tube'
_diffrn_radiation_type MoK\a
_diffrn_radiation_wavelength 0.71073
_diffrn_reflns_av_R_equivalents 0.0600
_diffrn_reflns_av_sigmaI/netI 0.0398
_diffrn_reflns_limit_h_max 8
_diffrn_reflns_limit_h_min -8
_diffrn_reflns_limit_k_max 9
_diffrn_reflns_limit_k_min -9
_diffrn_reflns_limit_l_max 20
_diffrn_reflns_limit_l_min -20
_diffrn_reflns_number 21922
_diffrn_reflns_theta_full 26.00
_diffrn_reflns_theta_max 26.00
_diffrn_reflns_theta_min 2.53
_exptl_absorpt_coefficient_mu 4.954
_exptl_absorpt_correction_T_max 0.7898
_exptl_absorpt_correction_T_min 0.4374
_exptl_absorpt_correction_type multi-scan
_exptl_absorpt_process_details SADABS
_exptl_crystal_colour colorless
_exptl_crystal_density_diffrn 1.790
_exptl_crystal_description block
_exptl_crystal_F_000 436
_exptl_crystal_size_max 0.20
_exptl_crystal_size_mid 0.15
_exptl_crystal_size_min 0.05
_refine_diff_density_max 1.164
_refine_diff_density_min -0.637
_refine_diff_density_rms 0.137
_refine_ls_extinction_method none
_refine_ls_goodness_of_fit_ref 1.092
_refine_ls_hydrogen_treatment constr
_refine_ls_matrix_type full
_refine_ls_number_parameters 210
_refine_ls_number_reflns 3186
_refine_ls_number_restraints 3
_refine_ls_restrained_S_all 1.092
_refine_ls_R_factor_all 0.0563
_refine_ls_R_factor_gt 0.0434
_refine_ls_shift/su_max 0.000
_refine_ls_shift/su_mean 0.000
_refine_ls_structure_factor_coef Fsqd
_refine_ls_weighting_details 'calc w=1/[\s^2^(Fo^2^)+(0.0261P)^2^+6.9259P] where P=(Fo^2^+2Fc^2^)/3'
_refine_ls_weighting_scheme calc
_refine_ls_wR_factor_gt 0.1144
_refine_ls_wR_factor_ref 0.1181
_reflns_number_gt 2653
_reflns_number_total 3186
_reflns_threshold_expression >2sigma(I)
_cod_data_source_file ic201704u_si_002_2.cif
_cod_data_source_block irst799
_cod_original_cell_volume 820.42(6)
_cod_database_code 4326907

loop_
_symmetry_equiv_pos_as_xyz
'x, y, z'
'-x, -y, -z'

loop_
_atom_site_label
_atom_site_type_symbol
_atom_site_fract_x
_atom_site_fract_y
_atom_site_fract_z
_atom_site_U_iso_or_equiv
_atom_site_adp_type
_atom_site_occupancy
_atom_site_symmetry_multiplicity
_atom_site_calc_flag
_atom_site_refinement_flags
Br1 Br 0.65578(10) 1.08898(8) 0.11666(4) 0.02927(19) Uani 1 1 d .
N1 N 0.4409(7) 0.5386(6) 0.1487(3) 0.0212(10) Uani 1 1 d .
N2 N 0.4903(7) 0.4203(6) 0.2743(3) 0.0190(10) Uani 1 1 d .
H2 H 0.4221 0.2999 0.2544 0.023 Uiso 1 1 calc R
N3 N 0.5849(7) 0.4925(7) 0.3553(3) 0.0207(10) Uani 1 1 d .
C1 C 0.6727(8) 0.6768(7) 0.3619(4) 0.0181(11) Uani 1 1 d .
C2 C 0.6321(8) 0.7295(7) 0.2841(3) 0.0178(11) Uani 1 1 d .
C3 C 0.6802(8) 0.8957(7) 0.2516(4) 0.0189(11) Uani 1 1 d .
H3 H 0.7610 1.0149 0.2847 0.023 Uiso 1 1 calc R
C4 C 0.6037(9) 0.8764(8) 0.1692(4) 0.0212(12) Uani 1 1 d .
C5 C 0.4863(8) 0.6987(8) 0.1201(3) 0.0191(11) Uani 1 1 d .
H5 H 0.4373 0.6936 0.0633 0.023 Uiso 1 1 calc R
C6 C 0.5159(8) 0.5590(7) 0.2291(3) 0.0167(11) Uani 1 1 d .
C7 C 0.7898(10) 0.8014(8) 0.4421(4) 0.0269(13) Uani 1 1 d .
H7A H 0.7532 0.7368 0.4881 0.040 Uiso 1 1 calc R
H7B H 0.7590 0.9200 0.4491 0.040 Uiso 1 1 calc R
H7C H 0.9342 0.8293 0.4419 0.040 Uiso 1 1 calc R
Br2 Br -0.12254(9) 0.69802(7) 0.00818(3) 0.02111(16) Uani 1 1 d .
N4 N 0.2304(7) 1.0211(6) 0.2294(3) 0.0183(10) Uani 1 1 d .
N5 N 0.2943(7) 0.9131(6) 0.3566(3) 0.0185(10) Uani 1 1 d .
H5A H 0.3697 1.0232 0.3873 0.022 Uiso 1 1 calc R
N6 N 0.2455(7) 0.7447(6) 0.3838(3) 0.0190(10) Uani 1 1 d .
C8 C 0.1270(8) 0.6121(7) 0.3213(3) 0.0181(11) Uani 1 1 d .
C9 C 0.0986(8) 0.6934(7) 0.2503(3) 0.0162(11) Uani 1 1 d .
C10 C -0.0035(8) 0.6308(7) 0.1680(3) 0.0179(11) Uani 1 1 d .
H10 H -0.0814 0.5017 0.1467 0.022 Uiso 1 1 calc R
C11 C 0.0153(8) 0.7662(8) 0.1200(3) 0.0177(11) Uani 1 1 d .
C12 C 0.1313(8) 0.9571(8) 0.1515(3) 0.0189(11) Uani 1 1 d .
H12 H 0.1395 1.0451 0.1153 0.023 Uiso 1 1 calc R
C13 C 0.2111(8) 0.8866(8) 0.2768(3) 0.0188(11) Uani 1 1 d .
C14 C 0.0420(10) 0.4105(8) 0.3306(4) 0.0257(13) Uani 1 1 d .
H14A H 0.1161 0.3913 0.3808 0.039 Uiso 1 1 calc R
H14B H 0.0547 0.3268 0.2820 0.039 Uiso 1 1 calc R
H14C H -0.1005 0.3813 0.3351 0.039 Uiso 1 1 calc R
O1 O 0.6200(6) 0.2093(5) 0.4428(2) 0.0267(9) Uani 1 1 d D
H10A H 0.5775 0.2889 0.4193 0.032 Uiso 1 1 d RD
H10B H 0.6529 0.2471 0.4967 0.032 Uiso 1 1 d RD

loop_
_atom_site_aniso_label
_atom_site_aniso_U_11
_atom_site_aniso_U_22
_atom_site_aniso_U_33
_atom_site_aniso_U_23
_atom_site_aniso_U_13
_atom_site_aniso_U_12
Br1 0.0359(4) 0.0187(3) 0.0310(4) 0.0126(2) 0.0046(3) 0.0029(3)
N1 0.022(3) 0.017(2) 0.021(2) 0.0039(19) 0.0018(19) 0.003(2)
N2 0.020(2) 0.009(2) 0.026(3) 0.0016(18) 0.0003(19) 0.0039(18)
N3 0.022(3) 0.021(2) 0.021(2) 0.0051(19) -0.0016(19) 0.011(2)
C1 0.012(3) 0.015(2) 0.028(3) 0.006(2) 0.002(2) 0.005(2)
C2 0.016(3) 0.017(3) 0.021(3) 0.002(2) 0.002(2) 0.007(2)
C3 0.015(3) 0.012(2) 0.027(3) 0.002(2) 0.003(2) 0.002(2)
C4 0.023(3) 0.015(3) 0.030(3) 0.011(2) 0.009(2) 0.008(2)
C5 0.018(3) 0.020(3) 0.021(3) 0.007(2) 0.005(2) 0.006(2)
C6 0.014(3) 0.016(3) 0.022(3) 0.007(2) 0.003(2) 0.006(2)
C7 0.033(3) 0.022(3) 0.023(3) 0.003(2) -0.005(3) 0.011(3)
Br2 0.0259(3) 0.0183(3) 0.0179(3) 0.0047(2) -0.0012(2) 0.0071(2)
N4 0.021(2) 0.014(2) 0.021(2) 0.0036(18) -0.0003(19) 0.0087(19)
N5 0.021(2) 0.012(2) 0.022(2) 0.0042(18) 0.0031(19) 0.0049(19)
N6 0.022(2) 0.015(2) 0.021(2) 0.0071(18) 0.0032(19) 0.0053(19)
C8 0.018(3) 0.016(3) 0.022(3) 0.007(2) 0.002(2) 0.008(2)
C9 0.017(3) 0.011(2) 0.022(3) 0.006(2) 0.004(2) 0.005(2)
C10 0.014(3) 0.012(2) 0.026(3) 0.003(2) -0.002(2) 0.004(2)
C11 0.012(3) 0.021(3) 0.017(3) 0.001(2) -0.004(2) 0.005(2)
C12 0.022(3) 0.018(3) 0.021(3) 0.008(2) 0.002(2) 0.011(2)
C13 0.018(3) 0.019(3) 0.021(3) 0.005(2) 0.001(2) 0.010(2)
C14 0.031(3) 0.019(3) 0.027(3) 0.010(2) 0.003(3) 0.006(3)
O1 0.035(2) 0.020(2) 0.020(2) 0.0079(16) -0.0059(18) 0.0036(18)

loop_
_atom_type_symbol
_atom_type_description
_atom_type_scat_dispersion_real
_atom_type_scat_dispersion_imag
_atom_type_scat_source
C C 0.0033 0.0016 'International Tables Vol C Tables 4.2.6.8 and 6.1.1.4'
H H 0.0000 0.0000 'International Tables Vol C Tables 4.2.6.8 and 6.1.1.4'
N N 0.0061 0.0033 'International Tables Vol C Tables 4.2.6.8 and 6.1.1.4'
O O 0.0106 0.0060 'International Tables Vol C Tables 4.2.6.8 and 6.1.1.4'
Br Br -0.2901 2.4595 'International Tables Vol C Tables 4.2.6.8 and 6.1.1.4'

loop_
_geom_angle_atom_site_label_1
_geom_angle_atom_site_label_2
_geom_angle_atom_site_label_3
_geom_angle
C5 N1 C6 114.2(5)
C6 N2 N3 111.0(4)
C6 N2 H2 124.5
N3 N2 H2 124.5
C1 N3 N2 107.4(4)
N3 C1 C2 109.8(5)
N3 C1 C7 122.0(5)
C2 C1 C7 128.2(5)
C3 C2 C6 117.5(5)
C3 C2 C1 137.2(5)
C6 C2 C1 105.3(5)
C4 C3 C2 116.0(5)
C4 C3 H3 122.0
C2 C3 H3 122.0
C3 C4 C5 121.8(5)
C3 C4 Br1 120.9(4)
C5 C4 Br1 117.3(4)
N1 C5 C4 123.5(5)
N1 C5 H5 118.2
C4 C5 H5 118.2
N1 C6 N2 126.6(5)
N1 C6 C2 126.9(5)
N2 C6 C2 106.5(5)
C1 C7 H7A 109.5
C1 C7 H7B 109.5
H7A C7 H7B 109.5
C1 C7 H7C 109.5
H7A C7 H7C 109.5
H7B C7 H7C 109.5
C12 N4 C13 114.5(5)
C13 N5 N6 110.4(4)
C13 N5 H5A 124.8
N6 N5 H5A 124.8
C8 N6 N5 107.5(4)
N6 C8 C9 109.8(5)
N6 C8 C14 121.4(5)
C9 C8 C14 128.7(5)
C10 C9 C13 118.3(5)
C10 C9 C8 137.2(5)
C13 C9 C8 104.4(5)
C11 C10 C9 116.2(5)
C11 C10 H10 121.9
C9 C10 H10 121.9
C10 C11 C12 121.8(5)
C10 C11 Br2 119.7(4)
C12 C11 Br2 118.5(4)
N4 C12 C11 123.5(5)
N4 C12 H12 118.3
C11 C12 H12 118.3
N5 C13 N4 126.5(5)
N5 C13 C9 107.8(5)
N4 C13 C9 125.7(5)
C8 C14 H14A 109.5
C8 C14 H14B 109.5
H14A C14 H14B 109.5
C8 C14 H14C 109.5
H14A C14 H14C 109.5
H14B C14 H14C 109.5
H10A O1 H10B 111.5

loop_
_geom_bond_atom_site_label_1
_geom_bond_atom_site_label_2
_geom_bond_distance
Br1 C4 1.894(5)
N1 C5 1.324(7)
N1 C6 1.338(7)
N2 C6 1.352(7)
N2 N3 1.373(6)
N2 H2 0.8800
N3 C1 1.321(7)
C1 C2 1.422(8)
C1 C7 1.492(8)
C2 C3 1.398(7)
C2 C6 1.411(7)
C3 C4 1.372(8)
C3 H3 0.9500
C4 C5 1.411(8)
C5 H5 0.9500
C7 H7A 0.9800
C7 H7B 0.9800
C7 H7C 0.9800
Br2 C11 1.900(5)
N4 C12 1.333(7)
N4 C13 1.354(7)
N5 C13 1.338(7)
N5 N6 1.368(6)
N5 H5A 0.8800
N6 C8 1.322(7)
C8 C9 1.420(7)
C8 C14 1.495(7)
C9 C10 1.401(7)
C9 C13 1.405(7)
C10 C11 1.367(8)
C10 H10 0.9500
C11 C12 1.407(8)
C12 H12 0.9500
C14 H14A 0.9800
C14 H14B 0.9800
C14 H14C 0.9800
O1 H10A 0.8676
O1 H10B 0.8748

loop_
_geom_torsion_atom_site_label_1
_geom_torsion_atom_site_label_2
_geom_torsion_atom_site_label_3
_geom_torsion_atom_site_label_4
_geom_torsion
C6 N2 N3 C1 -0.6(6)
N2 N3 C1 C2 1.3(6)
N2 N3 C1 C7 179.9(5)
N3 C1 C2 C3 -179.8(6)
C7 C1 C2 C3 1.8(11)
N3 C1 C2 C6 -1.5(6)
C7 C1 C2 C6 -179.9(6)
C6 C2 C3 C4 1.8(8)
C1 C2 C3 C4 179.9(6)
C2 C3 C4 C5 -1.0(8)
C2 C3 C4 Br1 180.0(4)
C6 N1 C5 C4 0.1(8)
C3 C4 C5 N1 0.0(9)
Br1 C4 C5 N1 179.1(4)
C5 N1 C6 N2 178.9(5)
C5 N1 C6 C2 0.9(8)
N3 N2 C6 N1 -178.7(5)
N3 N2 C6 C2 -0.3(6)
C3 C2 C6 N1 -1.9(9)
C1 C2 C6 N1 179.5(5)
C3 C2 C6 N2 179.8(5)
C1 C2 C6 N2 1.1(6)
C13 N5 N6 C8 -1.5(6)
N5 N6 C8 C9 0.9(6)
N5 N6 C8 C14 -178.6(5)
N6 C8 C9 C10 178.9(6)
C14 C8 C9 C10 -1.6(11)
N6 C8 C9 C13 -0.1(6)
C14 C8 C9 C13 179.4(6)
C13 C9 C10 C11 -0.3(8)
C8 C9 C10 C11 -179.1(6)
C9 C10 C11 C12 0.3(8)
C9 C10 C11 Br2 -178.4(4)
C13 N4 C12 C11 0.1(8)
C10 C11 C12 N4 -0.2(9)
Br2 C11 C12 N4 178.5(4)
N6 N5 C13 N4 -178.8(5)
N6 N5 C13 C9 1.4(6)
C12 N4 C13 N5 -179.9(5)
C12 N4 C13 C9 -0.1(8)
C10 C9 C13 N5 180.0(5)
C8 C9 C13 N5 -0.8(6)
C10 C9 C13 N4 0.2(8)
C8 C9 C13 N4 179.4(5)
